data_7052931
loop_
_publ_author_name
'Lemmerer, Andreas'
'Fernandes, Manuel A.'

_publ_section_title
;
 Adventures in co-crystal land: high Z&#x2032;, stoichiometric variations,
 polymorphism and phase transitions in the co-crystals of four liquid and
 solid cyclic carboxylic acids with the supramolecular reagent
 isonicotinamide
;
_journal_issue 11
_journal_name_full 'New Journal of Chemistry'
_journal_page_first 2242
_journal_paper_doi 10.1039/c2nj40186j
_journal_volume 36
_journal_year 2012
_chemical_formula_moiety 'C6 H6 N2 O, 2(C5 H8 O2)'
_chemical_formula_sum 'C16 H22 N2 O5'
_chemical_formula_weight 322.36
_chemical_name_common 'bis(cyclobutanecarboxylic acid).(isonicotinamide) Form II'
_chemical_name_systematic
;
bis(cyclobutanecarboxylic acid).(isonicotinamide) Form II
;
_space_group_crystal_system triclinic
_space_group_IT_number 2
_space_group_name_Hall '-P 1'
_space_group_name_H-M_alt 'P -1'
_symmetry_space_group_name_Hall '-P 1'
_symmetry_space_group_name_H-M 'P -1'
_atom_sites_solution_hydrogens geom
_atom_sites_solution_primary direct
_atom_sites_solution_secondary difmap
_audit_conform_dict_location ftp://ftp.iucr.org/pub/cif_core.dic
_audit_conform_dict_name cif_core.dic
_audit_conform_dict_version 2.3
_audit_creation_date 2011-11-14T09:28:40-00:00
_audit_creation_method 'WinGX routine CIF_UPDATE'
_cell_angle_alpha 101.339(3)
_cell_angle_beta 90.243(3)
_cell_angle_gamma 101.687(3)
_cell_formula_units_Z 4
_cell_length_a 10.5050(8)
_cell_length_b 12.8430(10)
_cell_length_c 13.0810(10)
_cell_measurement_reflns_used 3246
_cell_measurement_temperature 173(2)
_cell_measurement_theta_max 22.55
_cell_measurement_theta_min 2.6
_cell_volume 1692.7(2)
_computing_cell_refinement 'SAINT-Plus (Bruker, 2004)'
_computing_data_collection 'APEX2 (Bruker, 2005)'
_computing_data_reduction 'SAINT-Plus and XPREP (Bruker 2004)'
_computing_molecular_graphics
;
Ortep-3 for Windows (Farrugia, 1997) and DIAMOND (Brandenburg, 1999)
;
_computing_publication_material
;
WinGX publication routines (Farrugia, 1999) and PLATON (Spek, 2002)
;
_computing_structure_refinement 'SHELXL-97 (Sheldrick, 2008)'
_computing_structure_solution 'SHELXS-97 (Sheldrick, 2008)'
_diffrn_ambient_temperature 173(2)
_diffrn_measured_fraction_theta_full 1
_diffrn_measured_fraction_theta_max 1
_diffrn_measurement_device_type 'Bruker APEX II CCD area detector'
_diffrn_measurement_method '\w scans'
_diffrn_radiation_monochromator graphite
_diffrn_radiation_type MoK\a
_diffrn_radiation_wavelength 0.71073
_diffrn_reflns_av_R_equivalents 0.0754
_diffrn_reflns_av_unetI/netI 0.0991
_diffrn_reflns_limit_h_max 13
_diffrn_reflns_limit_h_min -13
_diffrn_reflns_limit_k_max 16
_diffrn_reflns_limit_k_min -16
_diffrn_reflns_limit_l_max 17
_diffrn_reflns_limit_l_min -17
_diffrn_reflns_number 25540
_diffrn_reflns_theta_full 28
_diffrn_reflns_theta_max 28
_diffrn_reflns_theta_min 1.59
_diffrn_standards_number 0
_exptl_absorpt_coefficient_mu 0.094
_exptl_absorpt_correction_T_max 0.9906
_exptl_absorpt_correction_T_min 0.9605
_exptl_absorpt_correction_type multi-scan
_exptl_absorpt_process_details 'SADABS (Sheldrick, 1996)'
_exptl_crystal_colour colourless
_exptl_crystal_density_diffrn 1.265
_exptl_crystal_density_method 'not measured'
_exptl_crystal_description prism
_exptl_crystal_F_000 688
_exptl_crystal_size_max 0.43
_exptl_crystal_size_mid 0.16
_exptl_crystal_size_min 0.1
_refine_diff_density_max 0.263
_refine_diff_density_min -0.248
_refine_diff_density_rms 0.05
_refine_ls_extinction_method none
_refine_ls_goodness_of_fit_ref 0.975
_refine_ls_hydrogen_treatment mixed
_refine_ls_matrix_type full
_refine_ls_number_parameters 439
_refine_ls_number_reflns 8163
_refine_ls_number_restraints 0
_refine_ls_restrained_S_all 0.975
_refine_ls_R_factor_all 0.1566
_refine_ls_R_factor_gt 0.0574
_refine_ls_shift/su_max 0.001
_refine_ls_shift/su_mean 0
_refine_ls_structure_factor_coef Fsqd
_refine_ls_weighting_details 'calc w=1/[\s^2^(Fo^2^)+(0.0636P)^2^+0.0000P] where P=(Fo^2^+2Fc^2^)/3'
_refine_ls_weighting_scheme calc
_refine_ls_wR_factor_gt 0.1196
_refine_ls_wR_factor_ref 0.1592
_reflns_number_gt 3718
_reflns_number_total 8163
_reflns_threshold_expression >2sigma(I)
_cod_data_source_file c2nj40186j.txt
_cod_data_source_block 2b
_cod_database_code 7052931

loop_
_space_group_symop_operation_xyz
'x, y, z'
'-x, -y, -z'

loop_
_atom_site_label
_atom_site_type_symbol
_atom_site_fract_x
_atom_site_fract_y
_atom_site_fract_z
_atom_site_U_iso_or_equiv
_atom_site_adp_type
_atom_site_occupancy
_atom_site_symmetry_multiplicity
_atom_site_calc_flag
_atom_site_refinement_flags
C1A C 0.7319(2) 0.51389(19) 0.51001(17) 0.0289(6) Uani 1 1 d .
C2A C 0.7785(2) 0.5189(2) 0.41191(18) 0.0322(6) Uani 1 1 d .
H2A1 H 0.752 0.5662 0.3726 0.039 Uiso 1 1 calc R
C3A C 0.8647(2) 0.4536(2) 0.37163(19) 0.0336(6) Uani 1 1 d .
H3A H 0.897 0.4579 0.3045 0.04 Uiso 1 1 calc R
C4A C 0.8579(2) 0.3793(2) 0.51704(19) 0.0345(6) Uani 1 1 d .
H4A1 H 0.8842 0.3297 0.5537 0.041 Uiso 1 1 calc R
C5A C 0.7726(2) 0.4430(2) 0.56382(19) 0.0341(6) Uani 1 1 d .
H5A H 0.743 0.4377 0.6315 0.041 Uiso 1 1 calc R
C6A C 0.6405(2) 0.5826(2) 0.56249(19) 0.0304(6) Uani 1 1 d .
C7A C 1.1890(2) 0.2088(2) 0.2014(2) 0.0386(7) Uani 1 1 d .
H7A H 1.2709 0.2608 0.1921 0.046 Uiso 1 1 calc R
C8A C 1.2248(3) 0.1162(2) 0.2446(2) 0.0509(8) Uani 1 1 d .
H8A1 H 1.1564 0.0811 0.286 0.061 Uiso 1 1 calc R
H8A2 H 1.3106 0.1355 0.2829 0.061 Uiso 1 1 calc R
C9A C 1.2268(3) 0.0535(3) 0.1316(2) 0.0569(8) Uani 1 1 d .
H9A1 H 1.3148 0.0598 0.1036 0.068 Uiso 1 1 calc R
H9A2 H 1.1802 -0.0233 0.12 0.068 Uiso 1 1 calc R
C10A C 1.1476(3) 0.1296(3) 0.0971(2) 0.0623(9) Uani 1 1 d .
H10A H 1.0528 0.0991 0.0882 0.075 Uiso 1 1 calc R
H10B H 1.1809 0.1584 0.0353 0.075 Uiso 1 1 calc R
C11A C 1.0932(2) 0.2722(2) 0.2530(2) 0.0338(6) Uani 1 1 d .
C12A C 0.3034(2) 0.7966(2) 0.7884(2) 0.0365(6) Uani 1 1 d .
H12A H 0.2292 0.7392 0.8017 0.044 Uiso 1 1 calc R
C13A C 0.3578(3) 0.8746(2) 0.8930(2) 0.0484(8) Uani 1 1 d .
H13A H 0.3382 0.8424 0.9555 0.058 Uiso 1 1 calc R
H13B H 0.4512 0.9085 0.8931 0.058 Uiso 1 1 calc R
C14A C 0.2657(3) 0.9482(3) 0.8729(2) 0.0506(8) Uani 1 1 d .
H14A H 0.3078 1.0261 0.8843 0.061 Uiso 1 1 calc R
H14B H 0.1837 0.9375 0.9102 0.061 Uiso 1 1 calc R
C15A C 0.2516(2) 0.8902(2) 0.7571(2) 0.0428(7) Uani 1 1 d .
H15A H 0.1606 0.8691 0.7284 0.051 Uiso 1 1 calc R
H15B H 0.3089 0.9295 0.7111 0.051 Uiso 1 1 calc R
C16A C 0.3960(2) 0.7462(2) 0.7188(2) 0.0331(6) Uani 1 1 d .
N1A N 0.5940(2) 0.64437(19) 0.50866(18) 0.0358(5) Uani 1 1 d .
H1AS H 0.539(2) 0.684(2) 0.544(2) 0.043 Uiso 1 1 d .
H1AA H 0.615(2) 0.647(2) 0.442(2) 0.043 Uiso 1 1 d .
N2A N 0.90370(18) 0.38515(17) 0.42377(15) 0.0328(5) Uani 1 1 d .
O1A O 0.61250(16) 0.57794(15) 0.65359(13) 0.0380(4) Uani 1 1 d .
O2A O 1.07269(17) 0.26657(16) 0.34955(14) 0.0386(5) Uani 1 1 d .
H2A H 1.016(3) 0.312(2) 0.381(2) 0.058 Uiso 1 1 d .
O3A O 1.03903(16) 0.32627(15) 0.20593(13) 0.0407(5) Uani 1 1 d .
O4A O 0.44896(18) 0.67869(17) 0.76253(14) 0.0432(5) Uani 1 1 d .
H4A H 0.499(3) 0.650(2) 0.716(2) 0.065 Uiso 1 1 d .
O5A O 0.42171(17) 0.76408(15) 0.63338(14) 0.0431(5) Uani 1 1 d .
C1B C 0.2252(2) 0.48508(19) -0.00772(17) 0.0285(6) Uani 1 1 d .
C2B C 0.2696(2) 0.4806(2) 0.09014(19) 0.0326(6) Uani 1 1 d .
H2B1 H 0.2198 0.4334 0.1295 0.039 Uiso 1 1 calc R
C3B C 0.3886(2) 0.5461(2) 0.13087(19) 0.0333(6) Uani 1 1 d .
H3B H 0.4192 0.5424 0.1982 0.04 Uiso 1 1 calc R
C4B C 0.4168(2) 0.6191(2) -0.01564(19) 0.0339(6) Uani 1 1 d .
H4B1 H 0.4674 0.6685 -0.0525 0.041 Uiso 1 1 calc R
C5B C 0.3004(2) 0.5555(2) -0.06213(19) 0.0334(6) Uani 1 1 d .
H5B H 0.2728 0.5603 -0.13 0.04 Uiso 1 1 calc R
C6B C 0.0989(2) 0.4160(2) -0.06041(19) 0.0305(6) Uani 1 1 d .
C7B C 0.8345(2) 0.7876(2) 0.3023(2) 0.0388(7) Uani 1 1 d .
H7B H 0.8895 0.7346 0.311 0.047 Uiso 1 1 calc R
C8B C 0.9177(3) 0.8800(2) 0.2601(2) 0.0478(8) Uani 1 1 d .
H8B1 H 0.8675 0.9162 0.2189 0.057 Uiso 1 1 calc R
H8B2 H 0.9932 0.86 0.222 0.057 Uiso 1 1 calc R
C9B C 0.9517(3) 0.9413(3) 0.3727(2) 0.0555(8) Uani 1 1 d .
H9B1 H 0.9442 1.0183 0.3847 0.067 Uiso 1 1 calc R
H9B2 H 1.0366 0.9342 0.4007 0.067 Uiso 1 1 calc R
C10B C 0.8341(3) 0.8658(3) 0.4074(2) 0.0579(9) Uani 1 1 d .
H10C H 0.8534 0.836 0.4687 0.069 Uiso 1 1 calc R
H10D H 0.7552 0.897 0.417 0.069 Uiso 1 1 calc R
C11B C 0.7062(2) 0.7258(2) 0.25079(19) 0.0323(6) Uani 1 1 d .
C12B C -0.3462(2) 0.2000(2) -0.28596(19) 0.0350(6) Uani 1 1 d .
H12B H -0.3922 0.2569 -0.3003 0.042 Uiso 1 1 calc R
C13B C -0.3312(3) 0.1215(2) -0.3893(2) 0.0493(8) Uani 1 1 d .
H13C H -0.3343 0.153 -0.4522 0.059 Uiso 1 1 calc R
H13D H -0.2553 0.0868 -0.3883 0.059 Uiso 1 1 calc R
C14B C -0.4606(3) 0.0496(3) -0.3689(2) 0.0501(8) Uani 1 1 d .
H14C H -0.537 0.0615 -0.4061 0.06 Uiso 1 1 calc R
H14D H -0.4589 -0.0286 -0.3802 0.06 Uiso 1 1 calc R
C15B C -0.4435(2) 0.1075(2) -0.2540(2) 0.0436(7) Uani 1 1 d .
H15C H -0.5233 0.1291 -0.2248 0.052 Uiso 1 1 calc R
H15D H -0.405 0.0682 -0.2082 0.052 Uiso 1 1 calc R
C16B C -0.2268(2) 0.2522(2) -0.2161(2) 0.0338(6) Uani 1 1 d .
N1B N 0.0230(2) 0.35482(19) -0.00632(18) 0.0364(6) Uani 1 1 d .
H1BS H -0.052(2) 0.313(2) -0.039(2) 0.044 Uiso 1 1 d .
H1BA H 0.045(2) 0.352(2) 0.066(2) 0.044 Uiso 1 1 d .
N2B N 0.46051(18) 0.61367(17) 0.07841(15) 0.0314(5) Uani 1 1 d .
O1B O 0.07175(15) 0.42053(15) -0.15174(13) 0.0376(4) Uani 1 1 d .
O2B O 0.68930(16) 0.73200(16) 0.15326(13) 0.0387(5) Uani 1 1 d .
H2B H 0.612(3) 0.694(2) 0.136(2) 0.058 Uiso 1 1 d .
O3B O 0.62488(16) 0.67366(16) 0.29734(13) 0.0413(5) Uani 1 1 d .
O4B O -0.14165(17) 0.31816(17) -0.26039(14) 0.0416(5) Uani 1 1 d .
H4B H -0.079(3) 0.350(2) -0.219(2) 0.062 Uiso 1 1 d .
O5B O -0.20972(16) 0.23429(15) -0.13055(14) 0.0429(5) Uani 1 1 d .

loop_
_atom_site_aniso_label
_atom_site_aniso_U_11
_atom_site_aniso_U_22
_atom_site_aniso_U_33
_atom_site_aniso_U_23
_atom_site_aniso_U_13
_atom_site_aniso_U_12
C1A 0.0214(12) 0.0376(15) 0.0261(14) 0.0051(12) -0.0003(10) 0.0036(11)
C2A 0.0291(13) 0.0424(16) 0.0273(14) 0.0101(12) 0.0016(10) 0.0098(12)
C3A 0.0276(13) 0.0483(17) 0.0267(14) 0.0120(12) 0.0017(10) 0.0074(12)
C4A 0.0299(14) 0.0468(17) 0.0293(15) 0.0115(13) 0.0002(11) 0.0101(12)
C5A 0.0311(14) 0.0469(17) 0.0266(14) 0.0117(13) 0.0033(11) 0.0092(12)
C6A 0.0232(13) 0.0402(16) 0.0269(14) 0.0077(12) 0.0013(10) 0.0038(11)
C7A 0.0309(14) 0.0497(18) 0.0371(16) 0.0069(13) 0.0039(11) 0.0144(13)
C8A 0.0535(18) 0.063(2) 0.0451(19) 0.0132(16) 0.0061(14) 0.0298(16)
C9A 0.060(2) 0.057(2) 0.056(2) 0.0006(17) 0.0052(15) 0.0291(17)
C10A 0.065(2) 0.082(3) 0.0426(19) -0.0091(17) -0.0070(15) 0.0434(19)
C11A 0.0248(13) 0.0460(17) 0.0302(15) 0.0077(13) 0.0019(10) 0.0062(12)
C12A 0.0248(13) 0.0476(17) 0.0367(15) 0.0064(13) 0.0071(11) 0.0084(12)
C13A 0.0465(17) 0.060(2) 0.0392(17) 0.0024(15) 0.0034(13) 0.0201(15)
C14A 0.0422(17) 0.059(2) 0.0509(19) 0.0003(16) 0.0097(14) 0.0202(15)
C15A 0.0323(15) 0.0489(19) 0.0486(18) 0.0062(15) 0.0059(12) 0.0151(13)
C16A 0.0249(13) 0.0359(16) 0.0378(16) 0.0084(13) 0.0008(11) 0.0041(11)
N1A 0.0334(12) 0.0531(16) 0.0267(12) 0.0120(11) 0.0050(9) 0.0185(11)
N2A 0.0272(11) 0.0432(14) 0.0288(12) 0.0086(10) 0.0027(9) 0.0079(10)
O1A 0.0375(10) 0.0548(12) 0.0277(10) 0.0129(9) 0.0085(8) 0.0191(9)
O2A 0.0365(10) 0.0578(13) 0.0277(10) 0.0105(9) 0.0076(8) 0.0221(9)
O3A 0.0365(10) 0.0624(13) 0.0316(11) 0.0173(10) 0.0072(8) 0.0223(9)
O4A 0.0412(11) 0.0632(14) 0.0338(11) 0.0153(10) 0.0131(8) 0.0249(10)
O5A 0.0421(11) 0.0578(13) 0.0363(11) 0.0160(10) 0.0126(8) 0.0200(9)
C1B 0.0245(12) 0.0342(15) 0.0268(14) 0.0027(11) 0.0015(10) 0.0094(11)
C2B 0.0265(13) 0.0451(17) 0.0288(14) 0.0135(12) 0.0022(10) 0.0073(12)
C3B 0.0289(14) 0.0468(17) 0.0268(14) 0.0103(12) 0.0010(10) 0.0113(12)
C4B 0.0277(13) 0.0477(17) 0.0287(15) 0.0134(13) 0.0016(10) 0.0084(12)
C5B 0.0288(13) 0.0478(17) 0.0247(14) 0.0088(12) -0.0015(10) 0.0094(12)
C6B 0.0284(13) 0.0394(16) 0.0252(14) 0.0044(12) 0.0002(10) 0.0125(12)
C7B 0.0286(14) 0.0520(18) 0.0338(16) 0.0055(13) -0.0060(11) 0.0070(13)
C8B 0.0386(16) 0.060(2) 0.0405(17) 0.0063(15) -0.0042(12) 0.0034(14)
C9B 0.0423(17) 0.060(2) 0.054(2) -0.0003(17) -0.0104(14) -0.0023(15)
C10B 0.0411(17) 0.078(2) 0.0428(19) -0.0051(17) -0.0025(13) 0.0006(16)
C11B 0.0291(14) 0.0439(17) 0.0263(14) 0.0050(12) -0.0024(10) 0.0154(12)
C12B 0.0275(13) 0.0446(17) 0.0329(15) 0.0062(12) -0.0054(10) 0.0089(12)
C13B 0.0357(16) 0.062(2) 0.0419(18) 0.0032(15) -0.0012(12) -0.0008(14)
C14B 0.0370(16) 0.055(2) 0.0524(19) 0.0055(16) -0.0080(13) 0.0003(14)
C15B 0.0277(14) 0.0547(19) 0.0471(18) 0.0104(15) -0.0006(12) 0.0054(13)
C16B 0.0261(14) 0.0415(17) 0.0353(16) 0.0073(13) 0.0007(11) 0.0107(12)
N1B 0.0267(12) 0.0528(16) 0.0294(13) 0.0127(11) -0.0013(9) 0.0030(11)
N2B 0.0260(11) 0.0440(14) 0.0253(12) 0.0060(10) -0.0007(8) 0.0108(10)
O1B 0.0306(10) 0.0532(12) 0.0290(10) 0.0124(9) -0.0045(7) 0.0047(8)
O2B 0.0277(10) 0.0591(13) 0.0286(10) 0.0120(9) -0.0035(8) 0.0040(9)
O3B 0.0290(10) 0.0633(13) 0.0322(11) 0.0175(10) -0.0041(8) 0.0031(9)
O4B 0.0293(10) 0.0609(14) 0.0330(11) 0.0159(10) -0.0089(8) -0.0007(9)
O5B 0.0346(10) 0.0599(13) 0.0336(11) 0.0167(10) -0.0073(8) 0.0015(9)

loop_
_atom_type_symbol
_atom_type_description
_atom_type_scat_dispersion_real
_atom_type_scat_dispersion_imag
_atom_type_scat_source
C C 0.0033 0.0016 'International Tables Vol C Tables 4.2.6.8 and 6.1.1.4'
H H 0 0 'International Tables Vol C Tables 4.2.6.8 and 6.1.1.4'
N N 0.0061 0.0033 'International Tables Vol C Tables 4.2.6.8 and 6.1.1.4'
O O 0.0106 0.006 'International Tables Vol C Tables 4.2.6.8 and 6.1.1.4'

loop_
_geom_angle_atom_site_label_1
_geom_angle_atom_site_label_2
_geom_angle_atom_site_label_3
_geom_angle
C5A C1A C2A 118.2(2)
C5A C1A C6A 118.0(2)
C2A C1A C6A 123.8(2)
C1A C2A C3A 119.1(2)
C1A C2A H2A1 120.4
C3A C2A H2A1 120.4
N2A C3A C2A 122.5(2)
N2A C3A H3A 118.8
C2A C3A H3A 118.8
N2A C4A C5A 122.8(2)
N2A C4A H4A1 118.6
C5A C4A H4A1 118.6
C1A C5A C4A 118.9(2)
C1A C5A H5A 120.5
C4A C5A H5A 120.5
O1A C6A N1A 123.2(2)
O1A C6A C1A 118.6(2)
N1A C6A C1A 118.2(2)
C11A C7A C8A 121.7(2)
C11A C7A C10A 118.5(2)
C8A C7A C10A 88.9(2)
C11A C7A H7A 108.7
C8A C7A H7A 108.7
C10A C7A H7A 108.7
C7A C8A C9A 88.6(2)
C7A C8A H8A1 113.9
C9A C8A H8A1 113.9
C7A C8A H8A2 113.9
C9A C8A H8A2 113.9
H8A1 C8A H8A2 111.1
C10A C9A C8A 88.3(2)
C10A C9A H9A1 113.9
C8A C9A H9A1 113.9
C10A C9A H9A2 113.9
C8A C9A H9A2 113.9
H9A1 C9A H9A2 111.1
C9A C10A C7A 88.4(2)
C9A C10A H10A 113.9
C7A C10A H10A 113.9
C9A C10A H10B 113.9
C7A C10A H10B 113.9
H10A C10A H10B 111.1
O3A C11A O2A 122.8(2)
O3A C11A C7A 121.4(2)
O2A C11A C7A 115.7(2)
C16A C12A C15A 118.2(2)
C16A C12A C13A 118.6(2)
C15A C12A C13A 88.4(2)
C16A C12A H12A 110
C15A C12A H12A 110
C13A C12A H12A 110
C14A C13A C12A 88.2(2)
C14A C13A H13A 114
C12A C13A H13A 114
C14A C13A H13B 114
C12A C13A H13B 114
H13A C13A H13B 111.2
C13A C14A C15A 88.9(2)
C13A C14A H14A 113.8
C15A C14A H14A 113.8
C13A C14A H14B 113.8
C15A C14A H14B 113.8
H14A C14A H14B 111
C12A C15A C14A 88.8(2)
C12A C15A H15A 113.9
C14A C15A H15A 113.9
C12A C15A H15B 113.9
C14A C15A H15B 113.9
H15A C15A H15B 111.1
O5A C16A O4A 123.2(2)
O5A C16A C12A 124.8(2)
O4A C16A C12A 112.0(2)
C6A N1A H1AS 115.1(16)
C6A N1A H1AA 123.0(16)
H1AS N1A H1AA 122(2)
C4A N2A C3A 118.4(2)
C11A O2A H2A 113.0(16)
C16A O4A H4A 106.6(19)
C2B C1B C5B 118.5(2)
C2B C1B C6B 123.7(2)
C5B C1B C6B 117.8(2)
C1B C2B C3B 119.2(2)
C1B C2B H2B1 120.4
C3B C2B H2B1 120.4
N2B C3B C2B 122.1(2)
N2B C3B H3B 119
C2B C3B H3B 119
N2B C4B C5B 122.7(2)
N2B C4B H4B1 118.7
C5B C4B H4B1 118.7
C1B C5B C4B 118.8(2)
C1B C5B H5B 120.6
C4B C5B H5B 120.6
O1B C6B N1B 123.3(2)
O1B C6B C1B 118.8(2)
N1B C6B C1B 117.9(2)
C11B C7B C8B 122.1(2)
C11B C7B C10B 118.2(2)
C8B C7B C10B 89.1(2)
C11B C7B H7B 108.6
C8B C7B H7B 108.6
C10B C7B H7B 108.6
C7B C8B C9B 88.7(2)
C7B C8B H8B1 113.9
C9B C8B H8B1 113.9
C7B C8B H8B2 113.9
C9B C8B H8B2 113.9
H8B1 C8B H8B2 111.1
C8B C9B C10B 88.7(2)
C8B C9B H9B1 113.9
C10B C9B H9B1 113.9
C8B C9B H9B2 113.9
C10B C9B H9B2 113.9
H9B1 C9B H9B2 111.1
C7B C10B C9B 87.9(2)
C7B C10B H10C 114
C9B C10B H10C 114
C7B C10B H10D 114
C9B C10B H10D 114
H10C C10B H10D 111.2
O3B C11B O2B 123.2(2)
O3B C11B C7B 121.7(2)
O2B C11B C7B 115.1(2)
C16B C12B C15B 118.5(2)
C16B C12B C13B 118.5(2)
C15B C12B C13B 88.5(2)
C16B C12B H12B 109.9
C15B C12B H12B 109.9
C13B C12B H12B 109.9
C14B C13B C12B 87.8(2)
C14B C13B H13C 114
C12B C13B H13C 114
C14B C13B H13D 114
C12B C13B H13D 114
H13C C13B H13D 111.2
C15B C14B C13B 88.8(2)
C15B C14B H14C 113.8
C13B C14B H14C 113.8
C15B C14B H14D 113.8
C13B C14B H14D 113.8
H14C C14B H14D 111.1
C12B C15B C14B 88.7(2)
C12B C15B H15C 113.9
C14B C15B H15C 113.9
C12B C15B H15D 113.9
C14B C15B H15D 113.9
H15C C15B H15D 111.1
O5B C16B O4B 123.9(2)
O5B C16B C12B 124.0(2)
O4B C16B C12B 112.1(2)
C6B N1B H1BS 117.5(16)
C6B N1B H1BA 122.9(14)
H1BS N1B H1BA 120(2)
C3B N2B C4B 118.7(2)
C11B O2B H2B 103.3(19)
C16B O4B H4B 111(2)

loop_
_geom_bond_atom_site_label_1
_geom_bond_atom_site_label_2
_geom_bond_distance
C1A C5A 1.384(3)
C1A C2A 1.384(3)
C1A C6A 1.510(3)
C2A C3A 1.392(3)
C2A H2A1 0.95
C3A N2A 1.336(3)
C3A H3A 0.95
C4A N2A 1.324(3)
C4A C5A 1.397(3)
C4A H4A1 0.95
C5A H5A 0.95
C6A O1A 1.239(3)
C6A N1A 1.318(3)
C7A C11A 1.502(3)
C7A C8A 1.523(4)
C7A C10A 1.535(4)
C7A H7A 1
C8A C9A 1.540(4)
C8A H8A1 0.99
C8A H8A2 0.99
C9A C10A 1.534(4)
C9A H9A1 0.99
C9A H9A2 0.99
C10A H10A 0.99
C10A H10B 0.99
C11A O3A 1.229(3)
C11A O2A 1.295(3)
C12A C16A 1.491(3)
C12A C15A 1.538(4)
C12A C13A 1.558(4)
C12A H12A 1
C13A C14A 1.538(4)
C13A H13A 0.99
C13A H13B 0.99
C14A C15A 1.543(4)
C14A H14A 0.99
C14A H14B 0.99
C15A H15A 0.99
C15A H15B 0.99
C16A O5A 1.206(3)
C16A O4A 1.333(3)
N1A H1AS 0.92(2)
N1A H1AA 0.91(3)
O2A H2A 0.96(3)
O4A H4A 0.88(3)
C1B C2B 1.376(3)
C1B C5B 1.385(3)
C1B C6B 1.515(3)
C2B C3B 1.395(3)
C2B H2B1 0.95
C3B N2B 1.329(3)
C3B H3B 0.95
C4B N2B 1.331(3)
C4B C5B 1.388(3)
C4B H4B1 0.95
C5B H5B 0.95
C6B O1B 1.242(3)
C6B N1B 1.313(3)
C7B C11B 1.500(3)
C7B C8B 1.522(4)
C7B C10B 1.536(4)
C7B H7B 1
C8B C9B 1.531(4)
C8B H8B1 0.99
C8B H8B2 0.99
C9B C10B 1.538(4)
C9B H9B1 0.99
C9B H9B2 0.99
C10B H10C 0.99
C10B H10D 0.99
C11B O3B 1.217(3)
C11B O2B 1.307(3)
C12B C16B 1.505(3)
C12B C15B 1.529(4)
C12B C13B 1.549(4)
C12B H12B 1
C13B C14B 1.536(4)
C13B H13C 0.99
C13B H13D 0.99
C14B C15B 1.532(4)
C14B H14C 0.99
C14B H14D 0.99
C15B H15C 0.99
C15B H15D 0.99
C16B O5B 1.206(3)
C16B O4B 1.320(3)
N1B H1BS 0.91(3)
N1B H1BA 0.98(3)
O2B H2B 0.87(3)
O4B H4B 0.83(3)

loop_
_geom_hbond_atom_site_label_D
_geom_hbond_atom_site_label_H
_geom_hbond_atom_site_label_A
_geom_hbond_distance_DH
_geom_hbond_distance_HA
_geom_hbond_distance_DA
_geom_hbond_angle_DHA
_geom_hbond_site_symmetry_A
N1A H1AS O5A 0.92(2) 2.00(3) 2.910(3) 174(2) .
N1A H1AA O3B 0.91(3) 1.98(3) 2.873(3) 166(2) .
O2A H2A N2A 0.96(3) 1.68(3) 2.635(3) 173(3) .
O4A H4A O1A 0.88(3) 1.76(3) 2.618(2) 163(3) .
N1B H1BS O5B 0.91(3) 2.01(3) 2.908(3) 170(2) .
N1B H1BA O3A 0.98(3) 1.93(3) 2.880(3) 165(2) 1_455
O2B H2B N2B 0.87(3) 1.78(3) 2.638(3) 170(3) .
O4B H4B O1B 0.83(3) 1.79(3) 2.611(2) 169(3) .

loop_
_geom_torsion_atom_site_label_1
_geom_torsion_atom_site_label_2
_geom_torsion_atom_site_label_3
_geom_torsion_atom_site_label_4
_geom_torsion
C5A C1A C2A C3A -0.5(4)
C6A C1A C2A C3A 178.6(2)
C1A C2A C3A N2A 0.6(4)
C2A C1A C5A C4A -0.3(4)
C6A C1A C5A C4A -179.5(2)
N2A C4A C5A C1A 1.2(4)
C5A C1A C6A O1A 4.6(3)
C2A C1A C6A O1A -174.5(2)
C5A C1A C6A N1A -175.1(2)
C2A C1A C6A N1A 5.8(4)
C11A C7A C8A C9A 141.3(3)
C10A C7A C8A C9A 18.1(2)
C7A C8A C9A C10A -18.1(2)
C8A C9A C10A C7A 17.9(2)
C11A C7A C10A C9A -144.1(3)
C8A C7A C10A C9A -18.1(2)
C8A C7A C11A O3A -160.9(3)
C10A C7A C11A O3A -52.9(4)
C8A C7A C11A O2A 19.6(4)
C10A C7A C11A O2A 127.6(3)
C16A C12A C13A C14A 139.4(2)
C15A C12A C13A C14A 17.9(2)
C12A C13A C14A C15A -17.8(2)
C16A C12A C15A C14A -139.7(2)
C13A C12A C15A C14A -17.8(2)
C13A C14A C15A C12A 18.1(2)
C15A C12A C16A O5A -9.4(4)
C13A C12A C16A O5A -114.2(3)
C15A C12A C16A O4A 170.1(2)
C13A C12A C16A O4A 65.3(3)
C5A C4A N2A C3A -1.2(4)
C2A C3A N2A C4A 0.2(4)
C5B C1B C2B C3B -0.5(4)
C6B C1B C2B C3B 178.7(2)
C1B C2B C3B N2B 0.5(4)
C2B C1B C5B C4B -0.4(4)
C6B C1B C5B C4B -179.6(2)
N2B C4B C5B C1B 1.3(4)
C2B C1B C6B O1B -175.0(2)
C5B C1B C6B O1B 4.2(3)
C2B C1B C6B N1B 5.5(4)
C5B C1B C6B N1B -175.3(2)
C11B C7B C8B C9B 141.0(3)
C10B C7B C8B C9B 17.7(2)
C7B C8B C9B C10B -17.7(2)
C11B C7B C10B C9B -144.2(2)
C8B C7B C10B C9B -17.7(2)
C8B C9B C10B C7B 17.6(2)
C8B C7B C11B O3B -159.9(3)
C10B C7B C11B O3B -51.5(4)
C8B C7B C11B O2B 20.4(4)
C10B C7B C11B O2B 128.8(3)
C16B C12B C13B C14B 140.6(2)
C15B C12B C13B C14B 18.7(2)
C12B C13B C14B C15B -18.7(2)
C16B C12B C15B C14B -140.6(2)
C13B C12B C15B C14B -18.7(2)
C13B C14B C15B C12B 18.9(2)
C15B C12B C16B O5B -8.8(4)
C13B C12B C16B O5B -113.8(3)
C15B C12B C16B O4B 170.0(2)
C13B C12B C16B O4B 64.9(3)
C2B C3B N2B C4B 0.4(4)
C5B C4B N2B C3B -1.3(4)
